data_7021579
loop_
_publ_author_name
'Goswami, Soumyabrata'
'Adhikary, Amit'
'Jena, Himanshu Sekhar'
'Konar, Sanjit'

_publ_section_title
;
 Lanthanide based coordination polymers chill, relax under magnetic field
 and also fluoresce.
;
_journal_issue 27
_journal_name_full 'Dalton transactions (Cambridge, England : 2003)'
_journal_page_first 9813
_journal_page_last 9817
_journal_paper_doi 10.1039/c3dt51195b
_journal_volume 42
_journal_year 2013
_chemical_formula_moiety 'C10 H4 Gd Na O17 '
_chemical_formula_sum 'C10 H4 Gd Na O17'
_chemical_formula_weight 576.37
_chemical_name_systematic
; 
 ? 
;
_space_group_IT_number 11
_symmetry_cell_setting monoclinic
_symmetry_space_group_name_Hall '-P 2yb'
_symmetry_space_group_name_H-M 'P 1 21/m 1'
_atom_sites_solution_primary direct
_atom_sites_solution_secondary difmap
_audit_creation_method SHELXL-97
_cell_angle_alpha 90.00
_cell_angle_beta 113.160(10)
_cell_angle_gamma 90.00
_cell_formula_units_Z 2
_cell_length_a 6.7742(10)
_cell_length_b 15.937(3)
_cell_length_c 8.1168(14)
_cell_measurement_reflns_used 3215
_cell_measurement_temperature 296(2)
_cell_measurement_theta_max 26.58
_cell_measurement_theta_min 2.73
_cell_volume 805.7(2)
_computing_structure_refinement 'SHELXL-97 (Sheldrick, 1997)'
_computing_structure_solution 'SHELXS-97 (Sheldrick, 1990)'
_diffrn_ambient_temperature 296(2)
_diffrn_measured_fraction_theta_full 1.000
_diffrn_measured_fraction_theta_max 1.000
_diffrn_measurement_device_type APEX-II
_diffrn_radiation_monochromator graphite
_diffrn_radiation_source 'fine-focus sealed tube'
_diffrn_radiation_type MoK\a
_diffrn_radiation_wavelength 0.71073
_diffrn_reflns_av_R_equivalents 0.0341
_diffrn_reflns_av_unetI/netI 0.0193
_diffrn_reflns_limit_h_max 8
_diffrn_reflns_limit_h_min -8
_diffrn_reflns_limit_k_max 20
_diffrn_reflns_limit_k_min -20
_diffrn_reflns_limit_l_max 10
_diffrn_reflns_limit_l_min -10
_diffrn_reflns_number 7374
_diffrn_reflns_theta_full 27.45
_diffrn_reflns_theta_max 27.45
_diffrn_reflns_theta_min 2.56
_exptl_absorpt_coefficient_mu 4.241
_exptl_absorpt_correction_T_max 0.318
_exptl_absorpt_correction_T_min 0.162
_exptl_absorpt_correction_type multi-scan
_exptl_absorpt_process_details multi-scan
_exptl_crystal_colour Yellow
_exptl_crystal_density_diffrn 2.359
_exptl_crystal_density_method 'not measured'
_exptl_crystal_description Block
_exptl_crystal_F_000 550
_exptl_crystal_size_max 0.45
_exptl_crystal_size_mid 0.38
_exptl_crystal_size_min 0.27
_refine_diff_density_max 0.597
_refine_diff_density_min -0.670
_refine_diff_density_rms 0.076
_refine_ls_extinction_method none
_refine_ls_goodness_of_fit_ref 1.099
_refine_ls_hydrogen_treatment constr
_refine_ls_matrix_type full
_refine_ls_number_parameters 142
_refine_ls_number_reflns 1916
_refine_ls_number_restraints 0
_refine_ls_restrained_S_all 1.099
_refine_ls_R_factor_all 0.0171
_refine_ls_R_factor_gt 0.0166
_refine_ls_shift/su_max 0.001
_refine_ls_shift/su_mean 0.000
_refine_ls_structure_factor_coef Fsqd
_refine_ls_weighting_details 'calc w=1/[\s^2^(Fo^2^)+(0.0200P)^2^+0.8000P] where P=(Fo^2^+2Fc^2^)/3'
_refine_ls_weighting_scheme calc
_refine_ls_wR_factor_gt 0.0416
_refine_ls_wR_factor_ref 0.0419
_reflns_number_gt 1902
_reflns_number_total 1916
_reflns_threshold_expression >2sigma(I)
_cod_data_source_file c3dt51195b.txt
_cod_data_source_block Complex1
_cod_depositor_comments
;
The following automatic conversions were performed:

'_symmetry_cell_setting' value 'Monoclinic' changed to 'monoclinic'
according to /home/saulius/struct/CIF-dictionaries/cif_core.dic
dictionary named 'cif_core.dic' version 2.4.2 from 2011-04-26.

Automatic conversion script
Id: cif_fix_values 1891 2012-01-12 08:04:46Z andrius 
;
_cod_original_sg_symbol_H-M 'P 21/m'
_cod_database_code 7021579

loop_
_symmetry_equiv_pos_as_xyz
'x, y, z'
'-x, y+1/2, -z'
'-x, -y, -z'
'x, -y-1/2, z'

loop_
_atom_site_label
_atom_site_type_symbol
_atom_site_fract_x
_atom_site_fract_y
_atom_site_fract_z
_atom_site_U_iso_or_equiv
_atom_site_adp_type
_atom_site_occupancy
_atom_site_symmetry_multiplicity
_atom_site_calc_flag
_atom_site_refinement_flags
Gd1 Gd 0.16132(2) 0.2500 0.539015(19) 0.01342(6) Uani 1 2 d S
O5 O 0.2891(3) -0.01764(12) 0.5605(2) 0.0227(4) Uani 1 1 d .
O4 O 0.5458(3) -0.13456(12) 0.8497(2) 0.0249(4) Uani 1 1 d .
O3 O 0.8787(2) -0.03419(11) 1.1261(2) 0.0182(3) Uani 1 1 d .
O2 O 0.8334(2) 0.14002(13) 1.0024(2) 0.0243(4) Uani 1 1 d .
O1 O 0.4464(2) 0.15436(13) 0.6891(2) 0.0226(4) Uani 1 1 d .
O6 O 0.1142(2) 0.12313(12) 0.3552(2) 0.0208(4) Uani 1 1 d .
H6 H 0.0304 0.1330 0.2523 0.031 Uiso 1 1 calc R
O10 O 0.4195(4) 0.2500 0.4009(4) 0.0235(5) Uani 1 2 d S
H10 H 0.4044 0.2926 0.3406 0.035 Uiso 0.50 1 calc PR
O8 O -0.0652(2) 0.34655(10) 0.6264(2) 0.0150(3) Uani 1 1 d .
O9 O 0.2298(4) 0.2500 0.8776(3) 0.0225(5) Uani 1 2 d S
O7 O -0.1854(4) 0.2500 0.2935(3) 0.0181(5) Uani 1 2 d S
H7 H -0.2161 0.2021 0.2550 0.027 Uiso 0.50 1 calc PR
C1 C 0.5244(3) 0.08530(18) 0.7580(3) 0.0204(5) Uani 1 1 d .
C5 C 0.4454(3) 0.00115(16) 0.7016(3) 0.0177(4) Uani 1 1 d .
C4 C 0.5745(4) -0.05756(18) 0.8462(3) 0.0209(5) Uani 1 1 d .
C3 C 0.7450(3) -0.00876(15) 0.9820(3) 0.0150(4) Uani 1 1 d .
C2 C 0.7202(4) 0.07829(18) 0.9237(3) 0.0206(5) Uani 1 1 d .
Na1 Na 0.77466(18) 0.2500 0.77249(16) 0.0124(2) Uani 1 2 d S

loop_
_atom_site_aniso_label
_atom_site_aniso_U_11
_atom_site_aniso_U_22
_atom_site_aniso_U_33
_atom_site_aniso_U_23
_atom_site_aniso_U_13
_atom_site_aniso_U_12
Gd1 0.01213(8) 0.00989(9) 0.01595(8) 0.000 0.00305(6) 0.000
O5 0.0229(8) 0.0234(9) 0.0191(8) -0.0034(7) 0.0055(6) -0.0033(7)
O4 0.0301(9) 0.0228(10) 0.0265(9) -0.0003(8) 0.0159(8) 0.0012(7)
O3 0.0126(6) 0.0179(8) 0.0201(8) 0.0117(6) 0.0020(6) 0.0026(6)
O2 0.0148(7) 0.0292(11) 0.0216(8) 0.0005(8) -0.0008(6) -0.0038(7)
O1 0.0140(7) 0.0369(11) 0.0153(8) -0.0068(7) 0.0043(6) 0.0047(7)
O6 0.0161(7) 0.0261(9) 0.0154(7) -0.0060(7) 0.0011(6) -0.0023(7)
O10 0.0312(13) 0.0093(11) 0.0314(14) 0.000 0.0140(11) 0.000
O8 0.0187(7) 0.0101(7) 0.0165(7) 0.0017(6) 0.0072(6) 0.0005(6)
O9 0.0250(11) 0.0150(12) 0.0220(12) 0.000 0.0031(9) 0.000
O7 0.0182(10) 0.0213(13) 0.0155(11) 0.000 0.0071(9) 0.000
C1 0.0130(9) 0.0333(14) 0.0129(10) -0.0003(10) 0.0029(8) 0.0033(9)
C5 0.0142(9) 0.0222(12) 0.0172(10) 0.0027(9) 0.0064(8) 0.0043(9)
C4 0.0198(10) 0.0300(13) 0.0143(10) 0.0038(10) 0.0083(8) 0.0065(10)
C3 0.0143(8) 0.0172(11) 0.0139(9) 0.0049(9) 0.0060(8) 0.0026(8)
C2 0.0162(10) 0.0313(15) 0.0117(9) 0.0005(9) 0.0028(8) 0.0004(9)
Na1 0.0132(5) 0.0111(6) 0.0135(5) 0.000 0.0059(4) 0.000

loop_
_atom_type_symbol
_atom_type_description
_atom_type_scat_dispersion_real
_atom_type_scat_dispersion_imag
_atom_type_scat_source
C C 0.0033 0.0016 'International Tables Vol C Tables 4.2.6.8 and 6.1.1.4'
Gd Gd -0.1653 3.9035 'International Tables Vol C Tables 4.2.6.8 and 6.1.1.4'
Na Na 0.0362 0.0249 'International Tables Vol C Tables 4.2.6.8 and 6.1.1.4'
O O 0.0106 0.0060 'International Tables Vol C Tables 4.2.6.8 and 6.1.1.4'
H H 0.0000 0.0000 'International Tables Vol C Tables 4.2.6.8 and 6.1.1.4'

loop_
_geom_angle_atom_site_label_1
_geom_angle_atom_site_label_2
_geom_angle_atom_site_label_3
_geom_angle
_geom_angle_site_symmetry_1
_geom_angle_site_symmetry_3
O1 Gd1 O1 79.47(9) 4_565 .
O1 Gd1 O7 138.82(5) 4_565 .
O1 Gd1 O7 138.82(5) . .
O1 Gd1 O10 69.46(6) 4_565 .
O1 Gd1 O10 69.46(6) . .
O7 Gd1 O10 105.29(9) . .
O1 Gd1 O6 136.19(6) 4_565 .
O1 Gd1 O6 70.72(6) . .
O7 Gd1 O6 69.29(5) . .
O10 Gd1 O6 70.36(5) . .
O1 Gd1 O6 70.72(6) 4_565 4_565
O1 Gd1 O6 136.19(6) . 4_565
O7 Gd1 O6 69.29(5) . 4_565
O10 Gd1 O6 70.36(5) . 4_565
O6 Gd1 O6 110.70(9) . 4_565
O1 Gd1 O8 136.25(5) 4_565 4_565
O1 Gd1 O8 85.69(6) . 4_565
O7 Gd1 O8 73.96(6) . 4_565
O10 Gd1 O8 141.08(4) . 4_565
O6 Gd1 O8 73.41(6) . 4_565
O6 Gd1 O8 137.81(5) 4_565 4_565
O1 Gd1 O8 85.69(6) 4_565 .
O1 Gd1 O8 136.25(5) . .
O7 Gd1 O8 73.96(6) . .
O10 Gd1 O8 141.08(4) . .
O6 Gd1 O8 137.81(5) . .
O6 Gd1 O8 73.41(6) 4_565 .
O8 Gd1 O8 77.20(7) 4_565 .
O1 Gd1 O9 71.84(6) 4_565 .
O1 Gd1 O9 71.84(6) . .
O7 Gd1 O9 125.78(8) . .
O10 Gd1 O9 128.93(8) . .
O6 Gd1 O9 124.61(4) . .
O6 Gd1 O9 124.61(4) 4_565 .
O8 Gd1 O9 64.44(5) 4_565 .
O8 Gd1 O9 64.44(5) . .
O1 Gd1 Na1 108.96(4) 4_565 1_455
O1 Gd1 Na1 108.96(4) . 1_455
O7 Gd1 Na1 76.88(6) . 1_455
O10 Gd1 Na1 177.83(7) . 1_455
O6 Gd1 Na1 110.69(4) . 1_455
O6 Gd1 Na1 110.69(4) 4_565 1_455
O8 Gd1 Na1 39.23(4) 4_565 1_455
O8 Gd1 Na1 39.23(4) . 1_455
O9 Gd1 Na1 48.90(6) . 1_455
O1 Gd1 Na1 40.89(5) 4_565 .
O1 Gd1 Na1 40.89(5) . .
O7 Gd1 Na1 157.57(6) . .
O10 Gd1 Na1 52.28(7) . .
O6 Gd1 Na1 99.03(4) . .
O6 Gd1 Na1 99.03(4) 4_565 .
O8 Gd1 Na1 122.30(4) 4_565 .
O8 Gd1 Na1 122.30(4) . .
O9 Gd1 Na1 76.65(6) . .
Na1 Gd1 Na1 125.56(3) 1_455 .
C2 O2 Na1 106.65(15) . .
C1 O1 Gd1 154.68(16) . .
C1 O1 Na1 103.59(13) . .
Gd1 O1 Na1 101.50(8) . .
Gd1 O6 H6 109.5 . .
Gd1 O10 H10 109.5 . .
Na1 O8 Gd1 101.07(6) 1_455 .
Gd1 O9 Na1 87.79(7) . 1_455
Gd1 O7 H7 109.5 . .
O1 C1 C5 129.24(19) . .
O1 C1 C2 122.9(2) . .
C5 C1 C2 107.8(2) . .
O1 C1 Na1 53.28(13) . .
C5 C1 Na1 157.39(16) . .
C2 C1 Na1 75.39(15) . .
O5 C5 C1 125.8(2) . .
O5 C5 C4 126.5(2) . .
C1 C5 C4 107.7(2) . .
O4 C4 C3 126.1(2) . .
O4 C4 C5 126.2(2) . .
C3 C4 C5 107.7(2) . .
O3 C3 C2 124.8(2) . .
O3 C3 C4 127.3(2) . .
C2 C3 C4 107.77(19) . .
O2 C2 C3 127.8(2) . .
O2 C2 C1 123.6(2) . .
C3 C2 C1 108.4(2) . .
O2 C2 Na1 50.35(13) . .
C3 C2 Na1 163.87(16) . .
C1 C2 Na1 76.99(15) . .
O8 Na1 O8 78.13(8) 1_655 4_665
O8 Na1 O2 87.10(6) 1_655 4_565
O8 Na1 O2 147.32(7) 4_665 4_565
O8 Na1 O2 147.32(7) 1_655 .
O8 Na1 O2 87.10(6) 4_665 .
O2 Na1 O2 90.15(10) 4_565 .
O8 Na1 O1 138.86(7) 1_655 .
O8 Na1 O1 90.11(6) 4_665 .
O2 Na1 O1 119.13(7) 4_565 .
O2 Na1 O1 69.08(6) . .
O8 Na1 O1 90.11(6) 1_655 4_565
O8 Na1 O1 138.86(7) 4_665 4_565
O2 Na1 O1 69.08(6) 4_565 4_565
O2 Na1 O1 119.13(7) . 4_565
O1 Na1 O1 73.16(9) . 4_565
O8 Na1 O9 60.77(6) 1_655 1_655
O8 Na1 O9 60.77(6) 4_665 1_655
O2 Na1 O9 86.57(6) 4_565 1_655
O2 Na1 O9 86.57(6) . 1_655
O1 Na1 O9 143.39(4) . 1_655
O1 Na1 O9 143.39(4) 4_565 1_655
O8 Na1 C2 77.26(6) 1_655 4_565
O8 Na1 C2 154.04(7) 4_665 4_565
O2 Na1 C2 23.00(6) 4_565 4_565
O2 Na1 C2 109.73(8) . 4_565
O1 Na1 C2 114.01(7) . 4_565
O1 Na1 C2 49.32(6) 4_565 4_565
O9 Na1 C2 99.52(5) 1_655 4_565
O8 Na1 C2 154.04(7) 1_655 .
O8 Na1 C2 77.26(6) 4_665 .
O2 Na1 C2 109.73(8) 4_565 .
O2 Na1 C2 23.00(6) . .
O1 Na1 C2 49.32(6) . .
O1 Na1 C2 114.01(7) 4_565 .
O9 Na1 C2 99.52(5) 1_655 .
C2 Na1 C2 125.34(10) 4_565 .
O8 Na1 C1 148.82(7) 1_655 .
O8 Na1 C1 77.81(6) 4_665 .
O2 Na1 C1 123.45(8) 4_565 .
O2 Na1 C1 49.67(6) . .
O1 Na1 C1 23.13(6) . .
O1 Na1 C1 95.11(7) 4_565 .
O9 Na1 C1 121.38(5) 1_655 .
C2 Na1 C1 128.14(7) 4_565 .
C2 Na1 C1 27.61(5) . .
O8 Na1 C1 77.81(6) 1_655 4_565
O8 Na1 C1 148.82(7) 4_665 4_565
O2 Na1 C1 49.67(6) 4_565 4_565
O2 Na1 C1 123.45(8) . 4_565
O1 Na1 C1 95.11(7) . 4_565
O1 Na1 C1 23.13(6) 4_565 4_565
O9 Na1 C1 121.38(5) 1_655 4_565
C2 Na1 C1 27.61(5) 4_565 4_565
C2 Na1 C1 128.14(7) . 4_565
C1 Na1 C1 115.62(9) . 4_565
O8 Na1 Gd1 39.70(4) 1_655 1_655
O8 Na1 Gd1 39.70(4) 4_665 1_655
O2 Na1 Gd1 116.05(5) 4_565 1_655
O2 Na1 Gd1 116.05(5) . 1_655
O1 Na1 Gd1 124.59(5) . 1_655
O1 Na1 Gd1 124.59(5) 4_565 1_655
O9 Na1 Gd1 43.31(6) 1_655 1_655
C2 Na1 Gd1 114.46(5) 4_565 1_655
C2 Na1 Gd1 114.46(5) . 1_655
C1 Na1 Gd1 117.13(5) . 1_655
C1 Na1 Gd1 117.13(5) 4_565 1_655

loop_
_geom_bond_atom_site_label_1
_geom_bond_atom_site_label_2
_geom_bond_distance
_geom_bond_site_symmetry_2
Gd1 O1 2.3845(18) 4_565
Gd1 O1 2.3845(18) .
Gd1 O7 2.410(2) .
Gd1 O10 2.420(3) .
Gd1 O6 2.4577(18) .
Gd1 O6 2.4577(18) 4_565
Gd1 O8 2.4662(16) 4_565
Gd1 O8 2.4662(16) .
Gd1 O9 2.601(3) .
Gd1 Na1 3.7890(13) 1_455
Gd1 Na1 3.8289(13) .
O5 C5 1.252(3) .
O4 C4 1.245(3) .
O3 C3 1.233(3) .
O2 C2 1.256(3) .
O2 Na1 2.475(2) .
O1 C1 1.253(3) .
O1 Na1 2.558(2) .
O6 H6 0.8200 .
O10 H10 0.8200 .
O8 Na1 2.4416(18) 1_455
O9 Na1 2.857(3) 1_455
O7 H7 0.8200 .
C1 C5 1.450(4) .
C1 C2 1.475(3) .
C1 Na1 3.102(3) .
C5 C4 1.487(3) .
C4 C3 1.467(3) .
C3 C2 1.454(4) .
C2 Na1 3.080(3) .
Na1 O8 2.4416(18) 1_655
Na1 O8 2.4416(18) 4_665
Na1 O2 2.475(2) 4_565
Na1 O1 2.558(2) 4_565
Na1 O9 2.857(3) 1_655
Na1 C2 3.080(3) 4_565
Na1 C1 3.102(3) 4_565
Na1 Gd1 3.7890(12) 1_655

loop_
_geom_torsion_atom_site_label_1
_geom_torsion_atom_site_label_2
_geom_torsion_atom_site_label_3
_geom_torsion_atom_site_label_4
_geom_torsion
_geom_torsion_site_symmetry_1
_geom_torsion_site_symmetry_4
O1 Gd1 O1 C1 155.9(3) 4_565 .
O7 Gd1 O1 C1 -42.3(4) . .
O10 Gd1 O1 C1 -132.3(4) . .
O6 Gd1 O1 C1 -56.7(3) . .
O6 Gd1 O1 C1 -156.9(3) 4_565 .
O8 Gd1 O1 C1 17.2(3) 4_565 .
O8 Gd1 O1 C1 83.6(4) . .
O9 Gd1 O1 C1 81.7(3) . .
Na1 Gd1 O1 C1 49.3(4) 1_455 .
Na1 Gd1 O1 C1 172.2(4) . .
O1 Gd1 O1 Na1 -16.27(8) 4_565 .
O7 Gd1 O1 Na1 145.54(9) . .
O10 Gd1 O1 Na1 55.58(7) . .
O6 Gd1 O1 Na1 131.14(8) . .
O6 Gd1 O1 Na1 30.98(10) 4_565 .
O8 Gd1 O1 Na1 -154.94(6) 4_565 .
O8 Gd1 O1 Na1 -88.52(9) . .
O9 Gd1 O1 Na1 -90.45(7) . .
Na1 Gd1 O1 Na1 -122.86(5) 1_455 .
O1 Gd1 O8 Na1 -127.41(7) 4_565 1_455
O1 Gd1 O8 Na1 -57.53(10) . 1_455
O7 Gd1 O8 Na1 88.78(6) . 1_455
O10 Gd1 O8 Na1 -176.60(11) . 1_455
O6 Gd1 O8 Na1 58.69(10) . 1_455
O6 Gd1 O8 Na1 161.43(7) 4_565 1_455
O8 Gd1 O8 Na1 12.05(7) 4_565 1_455
O9 Gd1 O8 Na1 -55.50(6) . 1_455
Na1 Gd1 O8 Na1 -108.26(6) . 1_455
O1 Gd1 O9 Na1 137.72(5) 4_565 1_455
O1 Gd1 O9 Na1 -137.72(5) . 1_455
O7 Gd1 O9 Na1 0.0 . 1_455
O10 Gd1 O9 Na1 180.0 . 1_455
O6 Gd1 O9 Na1 -88.15(6) . 1_455
O6 Gd1 O9 Na1 88.15(6) 4_565 1_455
O8 Gd1 O9 Na1 -43.76(4) 4_565 1_455
O8 Gd1 O9 Na1 43.76(4) . 1_455
Na1 Gd1 O9 Na1 180.0 . 1_455
Gd1 O1 C1 C5 36.5(5) . .
Na1 O1 C1 C5 -151.4(2) . .
Gd1 O1 C1 C2 -141.2(3) . .
Na1 O1 C1 C2 30.9(2) . .
Gd1 O1 C1 Na1 -172.1(4) . .
O1 C1 C5 O5 6.5(4) . .
C2 C1 C5 O5 -175.6(2) . .
Na1 C1 C5 O5 -80.9(4) . .
O1 C1 C5 C4 -170.1(2) . .
C2 C1 C5 C4 7.9(2) . .
Na1 C1 C5 C4 102.6(4) . .
O5 C5 C4 O4 -0.5(4) . .
C1 C5 C4 O4 176.0(2) . .
O5 C5 C4 C3 178.1(2) . .
C1 C5 C4 C3 -5.3(2) . .
O4 C4 C3 O3 -5.0(4) . .
C5 C4 C3 O3 176.4(2) . .
O4 C4 C3 C2 179.3(2) . .
C5 C4 C3 C2 0.7(2) . .
Na1 O2 C2 C3 159.4(2) . .
Na1 O2 C2 C1 -25.5(3) . .
O3 C3 C2 O2 4.0(4) . .
C4 C3 C2 O2 179.8(2) . .
O3 C3 C2 C1 -171.7(2) . .
C4 C3 C2 C1 4.2(2) . .
O3 C3 C2 Na1 80.9(6) . .
C4 C3 C2 Na1 -103.2(5) . .
O1 C1 C2 O2 -5.3(4) . .
C5 C1 C2 O2 176.6(2) . .
Na1 C1 C2 O2 19.9(2) . .
O1 C1 C2 C3 170.6(2) . .
C5 C1 C2 C3 -7.5(2) . .
Na1 C1 C2 C3 -164.21(17) . .
O1 C1 C2 Na1 -25.2(2) . .
C5 C1 C2 Na1 156.67(17) . .
C2 O2 Na1 O8 -126.11(16) . 1_655
C2 O2 Na1 O8 -63.53(16) . 4_665
C2 O2 Na1 O2 149.04(13) . 4_565
C2 O2 Na1 O1 27.70(15) . .
C2 O2 Na1 O1 83.08(17) . 4_565
C2 O2 Na1 O9 -124.40(16) . 1_655
C2 O2 Na1 C2 136.71(18) . 4_565
C2 O2 Na1 C1 12.92(14) . .
C2 O2 Na1 C1 109.75(16) . 4_565
C2 O2 Na1 Gd1 -91.61(15) . 1_655
C1 O1 Na1 O8 129.09(14) . 1_655
Gd1 O1 Na1 O8 -54.35(11) . 1_655
C1 O1 Na1 O8 57.18(14) . 4_665
Gd1 O1 Na1 O8 -126.27(6) . 4_665
C1 O1 Na1 O2 -107.56(15) . 4_565
Gd1 O1 Na1 O2 68.99(9) . 4_565
C1 O1 Na1 O2 -29.67(14) . .
Gd1 O1 Na1 O2 146.88(8) . .
C1 O1 Na1 O1 -160.99(12) . 4_565
Gd1 O1 Na1 O1 15.57(8) . 4_565
C1 O1 Na1 O9 21.9(2) . 1_655
Gd1 O1 Na1 O9 -161.56(11) . 1_655
C1 O1 Na1 C2 -132.69(14) . 4_565
Gd1 O1 Na1 C2 43.86(8) . 4_565
C1 O1 Na1 C2 -15.81(13) . .
Gd1 O1 Na1 C2 160.74(9) . .
Gd1 O1 Na1 C1 176.56(17) . .
C1 O1 Na1 C1 -153.61(17) . 4_565
Gd1 O1 Na1 C1 22.95(7) . 4_565
C1 O1 Na1 Gd1 78.24(14) . 1_655
Gd1 O1 Na1 Gd1 -105.21(6) . 1_655
O2 C2 Na1 O8 94.7(2) . 1_655
C3 C2 Na1 O8 4.9(6) . 1_655
C1 C2 Na1 O8 -106.85(19) . 1_655
O2 C2 Na1 O8 113.56(16) . 4_665
C3 C2 Na1 O8 23.7(5) . 4_665
C1 C2 Na1 O8 -88.01(13) . 4_665
O2 C2 Na1 O2 -33.13(15) . 4_565
C3 C2 Na1 O2 -123.0(5) . 4_565
C1 C2 Na1 O2 125.30(13) . 4_565
C3 C2 Na1 O2 -89.9(6) . .
C1 C2 Na1 O2 158.4(2) . .
O2 C2 Na1 O1 -145.07(18) . .
C3 C2 Na1 O1 125.1(6) . .
C1 C2 Na1 O1 13.35(12) . .
O2 C2 Na1 O1 -108.32(16) . 4_565
C3 C2 Na1 O1 161.8(5) . 4_565
C1 C2 Na1 O1 50.10(15) . 4_565
O2 C2 Na1 O9 56.63(16) . 1_655
C3 C2 Na1 O9 -33.2(6) . 1_655
C1 C2 Na1 O9 -144.95(13) . 1_655
O2 C2 Na1 C2 -52.3(2) . 4_565
C3 C2 Na1 C2 -142.2(5) . 4_565
C1 C2 Na1 C2 106.12(14) . 4_565
O2 C2 Na1 C1 -158.4(2) . .
C3 C2 Na1 C1 111.7(6) . .
O2 C2 Na1 C1 -86.78(17) . 4_565
C3 C2 Na1 C1 -176.7(5) . 4_565
C1 C2 Na1 C1 71.64(15) . 4_565
O2 C2 Na1 Gd1 99.38(15) . 1_655
C3 C2 Na1 Gd1 9.5(6) . 1_655
C1 C2 Na1 Gd1 -102.20(13) . 1_655
O1 C1 Na1 O8 -80.47(19) . 1_655
C5 C1 Na1 O8 24.7(5) . 1_655
C2 C1 Na1 O8 126.00(15) . 1_655
O1 C1 Na1 O8 -120.72(15) . 4_665
C5 C1 Na1 O8 -15.5(4) . 4_665
C2 C1 Na1 O8 85.76(13) . 4_665
O1 C1 Na1 O2 86.49(15) . 4_565
C5 C1 Na1 O2 -168.3(4) . 4_565
C2 C1 Na1 O2 -67.04(15) . 4_565
O1 C1 Na1 O2 142.66(17) . .
C5 C1 Na1 O2 -112.2(4) . .
C2 C1 Na1 O2 -10.87(12) . .
C5 C1 Na1 O1 105.2(4) . .
C2 C1 Na1 O1 -153.5(2) . .
O1 C1 Na1 O1 18.24(12) . 4_565
C5 C1 Na1 O1 123.4(4) . 4_565
C2 C1 Na1 O1 -135.28(13) . 4_565
O1 C1 Na1 O9 -164.91(14) . 1_655
C5 C1 Na1 O9 -59.7(4) . 1_655
C2 C1 Na1 O9 41.57(16) . 1_655
O1 C1 Na1 C2 58.61(16) . 4_565
C5 C1 Na1 C2 163.8(4) . 4_565
C2 C1 Na1 C2 -94.92(16) . 4_565
O1 C1 Na1 C2 153.5(2) . .
C5 C1 Na1 C2 -101.3(4) . .
O1 C1 Na1 C1 29.41(18) . 4_565
C5 C1 Na1 C1 134.6(4) . 4_565
C2 C1 Na1 C1 -124.12(13) . 4_565
O1 C1 Na1 Gd1 -115.09(14) . 1_655
C5 C1 Na1 Gd1 -9.9(4) . 1_655
C2 C1 Na1 Gd1 91.39(13) . 1_655
